data_7223343
loop_
_publ_author_name
'Wang, Jia'
'Yao, Shuo'
'Li, Guanghua'
'Huo, Qisheng'
'Zhang, Lirong'
'Liu, Yunling'

_publ_section_title
;
 A Novel Trinuclear Cd(II) Cluster-based Metal--Organic Framework:
 Synthesis, Structure and Luminescence Property
;
_journal_name_full 'RSC Adv.'
_journal_paper_doi 10.1039/C5RA22184F
_journal_year 2015
_chemical_formula_moiety 'C12 H15 Cd3 Cl N6 O10'
_chemical_formula_sum 'C12 H15 Cd3 Cl N6 O10'
_chemical_formula_weight 775.95
_chemical_melting_point ?
_chemical_name_systematic
; 
 ? 
;
_space_group_IT_number 160
_symmetry_cell_setting trigonal
_symmetry_space_group_name_Hall 'R 3 -2"'
_symmetry_space_group_name_H-M 'R 3 m :H'
_atom_sites_solution_hydrogens geom
_atom_sites_solution_primary direct
_atom_sites_solution_secondary difmap
_audit_creation_method SHELXL-97
_audit_update_record
;
2015-09-07 deposited with the CCDC.
2015-11-23 downloaded from the CCDC.
;
_cell_angle_alpha 90.00
_cell_angle_beta 90.00
_cell_angle_gamma 120.00
_cell_formula_units_Z 3
_cell_length_a 14.6793(6)
_cell_length_b 14.6793(6)
_cell_length_c 9.5183(5)
_cell_measurement_temperature 293(2)
_cell_volume 1776.24(14)
_computing_cell_refinement 'Bruker SMART'
_computing_data_collection 'Bruker SMART'
_computing_data_reduction 'Bruker SAINT'
_computing_molecular_graphics SHELXP-97
_computing_publication_material SHELXTL
_computing_structure_refinement 'SHELXL-97 (Sheldrick, 1997)'
_computing_structure_solution 'SHELXS-97 (Sheldrick, 1990)'
_diffrn_ambient_temperature 293(2)
_diffrn_detector_area_resol_mean 9.00cm
_diffrn_measured_fraction_theta_full 1.000
_diffrn_measured_fraction_theta_max 1.000
_diffrn_measurement_device_type 'CCD area detector'
_diffrn_measurement_method 'phi and omega scans'
_diffrn_radiation_monochromator graphite
_diffrn_radiation_source 'fine-focus sealed tube'
_diffrn_radiation_type MoK\a
_diffrn_radiation_wavelength 0.71073
_diffrn_reflns_av_R_equivalents 0.0634
_diffrn_reflns_av_sigmaI/netI 0.0344
_diffrn_reflns_limit_h_max 10
_diffrn_reflns_limit_h_min -17
_diffrn_reflns_limit_k_max 17
_diffrn_reflns_limit_k_min -16
_diffrn_reflns_limit_l_max 11
_diffrn_reflns_limit_l_min -11
_diffrn_reflns_number 3387
_diffrn_reflns_theta_full 25.02
_diffrn_reflns_theta_max 25.02
_diffrn_reflns_theta_min 2.67
_diffrn_standards_decay_% none
_diffrn_standards_interval_count none
_diffrn_standards_interval_time none
_diffrn_standards_number none
_exptl_absorpt_coefficient_mu 2.839
_exptl_absorpt_correction_T_max 0.5018
_exptl_absorpt_correction_T_min 0.4157
_exptl_absorpt_correction_type empirical
_exptl_absorpt_process_details SADABS
_exptl_crystal_colour colourless
_exptl_crystal_density_diffrn 2.176
_exptl_crystal_density_meas ?
_exptl_crystal_density_method 'not measured'
_exptl_crystal_description block
_exptl_crystal_F_000 1110
_exptl_crystal_size_max 0.38
_exptl_crystal_size_mid 0.26
_exptl_crystal_size_min 0.24
_refine_diff_density_max 0.570
_refine_diff_density_min -0.583
_refine_diff_density_rms 0.127
_refine_ls_abs_structure_details 'Flack H D (1983), Acta Cryst. A39, 876-881'
_refine_ls_abs_structure_Flack -0.03(7)
_refine_ls_extinction_method none
_refine_ls_goodness_of_fit_ref 1.202
_refine_ls_hydrogen_treatment mixed
_refine_ls_matrix_type full
_refine_ls_number_parameters 70
_refine_ls_number_reflns 777
_refine_ls_number_restraints 3
_refine_ls_restrained_S_all 1.200
_refine_ls_R_factor_all 0.0279
_refine_ls_R_factor_gt 0.0279
_refine_ls_shift/su_max 0.000
_refine_ls_shift/su_mean 0.000
_refine_ls_structure_factor_coef Fsqd
_refine_ls_weighting_details 'calc w=1/[\s^2^(Fo^2^)+(0.0465P)^2^+6.4089P] where P=(Fo^2^+2Fc^2^)/3'
_refine_ls_weighting_scheme calc
_refine_ls_wR_factor_gt 0.0767
_refine_ls_wR_factor_ref 0.0767
_reflns_number_gt 776
_reflns_number_total 777
_reflns_threshold_expression >2sigma(I)
_cod_data_source_file c5ra22184f2.cif
_cod_data_source_block sad
_cod_depositor_comments
;
The following automatic conversions were performed:

'_chemical_melting_point' value 'not measured' was changed to '?' -
the value is undefined or not given.

'_symmetry_cell_setting' value 'Trigonal' changed to 'trigonal'
according to
/usr/data/users/saulius/crontab/automatic-downloads/rss-feeds/RSC/lib/dictionaries/cif_core.dic
dictionary named 'cif_core.dic' version 2.4.2 from 2011-04-26.

'_exptl_crystal_density_meas' value 'none' was changed to '?' - the
value is perceived as not measured.

Automatic conversion script
Id: cif_fix_values 4268 2015-11-12 08:31:59Z antanas 
;
_cod_original_sg_symbol_H-M R3m
_cod_database_code 7223343

loop_
_symmetry_equiv_pos_as_xyz
'x, y, z'
'-y, x-y, z'
'-x+y, -x, z'
'-y, -x, z'
'-x+y, y, z'
'x, x-y, z'
'x+2/3, y+1/3, z+1/3'
'-y+2/3, x-y+1/3, z+1/3'
'-x+y+2/3, -x+1/3, z+1/3'
'-y+2/3, -x+1/3, z+1/3'
'-x+y+2/3, y+1/3, z+1/3'
'x+2/3, x-y+1/3, z+1/3'
'x+1/3, y+2/3, z+2/3'
'-y+1/3, x-y+2/3, z+2/3'
'-x+y+1/3, -x+2/3, z+2/3'
'-y+1/3, -x+2/3, z+2/3'
'-x+y+1/3, y+2/3, z+2/3'
'x+1/3, x-y+2/3, z+2/3'

loop_
_atom_site_label
_atom_site_type_symbol
_atom_site_fract_x
_atom_site_fract_y
_atom_site_fract_z
_atom_site_U_iso_or_equiv
_atom_site_adp_type
_atom_site_occupancy
_atom_site_symmetry_multiplicity
_atom_site_calc_flag
_atom_site_refinement_flags
Cd1 Cd 0.575186(19) 0.424814(19) 0.6689 0.0226(2) Uani 1 2 d SD
Cl1 Cl 0.6667 0.3333 0.5326(4) 0.0320(9) Uani 1 6 d S
O1 O 0.4639(4) 0.3869(4) 0.4714(5) 0.0375(11) Uani 1 1 d .
O2 O 0.4902(3) 0.5098(3) 0.7511(10) 0.056(2) Uani 1 2 d SD
H2A H 0.515(5) 0.585(2) 0.746(9) 0.067 Uiso 1 1 d D
N1 N 0.3845(5) 0.5216(5) 0.1330(6) 0.0306(11) Uani 1 1 d .
C1 C 0.4871(4) 0.5129(4) 0.2987(9) 0.0295(17) Uani 1 2 d S
C2 C 0.3899(6) 0.4609(5) 0.2316(7) 0.0372(15) Uani 1 1 d .
H2 H 0.3365 0.3932 0.2529 0.045 Uiso 1 1 calc R
C3 C 0.5233(3) 0.4767(3) 0.4174(8) 0.0287(17) Uani 1 2 d S
O1W O 0.617(2) 0.234(4) 0.155(5) 0.07(2) Uani 0.17 2 d SP
O2W O 0.700(3) 0.300(3) 0.186(6) 0.080(19) Uani 0.17 2 d SP

loop_
_atom_site_aniso_label
_atom_site_aniso_U_11
_atom_site_aniso_U_22
_atom_site_aniso_U_33
_atom_site_aniso_U_23
_atom_site_aniso_U_13
_atom_site_aniso_U_12
Cd1 0.0225(2) 0.0225(2) 0.0202(3) 0.00203(9) -0.00203(9) 0.0091(2)
Cl1 0.0321(13) 0.0321(13) 0.0319(19) 0.000 0.000 0.0160(6)
O1 0.038(2) 0.029(2) 0.036(3) 0.0064(19) -0.015(2) 0.0085(19)
O2 0.031(3) 0.031(3) 0.104(7) -0.011(2) 0.011(2) 0.015(3)
N1 0.028(3) 0.028(3) 0.029(3) 0.006(2) -0.008(2) 0.009(3)
C1 0.027(3) 0.027(3) 0.030(4) 0.0058(17) -0.0058(17) 0.010(3)
C2 0.035(3) 0.029(3) 0.034(3) 0.007(3) -0.012(3) 0.005(3)
C3 0.026(3) 0.026(3) 0.031(4) 0.0046(17) -0.0046(17) 0.010(3)
O1W 0.13(5) 0.04(3) 0.02(2) -0.004(19) -0.002(10) 0.020(13)
O2W 0.10(4) 0.10(4) 0.03(3) 0.004(14) -0.004(14) 0.05(4)

loop_
_atom_type_symbol
_atom_type_description
_atom_type_scat_dispersion_real
_atom_type_scat_dispersion_imag
_atom_type_scat_source
C C 0.0033 0.0016 'International Tables Vol C Tables 4.2.6.8 and 6.1.1.4'
H H 0.0000 0.0000 'International Tables Vol C Tables 4.2.6.8 and 6.1.1.4'
N N 0.0061 0.0033 'International Tables Vol C Tables 4.2.6.8 and 6.1.1.4'
O O 0.0106 0.0060 'International Tables Vol C Tables 4.2.6.8 and 6.1.1.4'
Cl Cl 0.1484 0.1585 'International Tables Vol C Tables 4.2.6.8 and 6.1.1.4'
Cd Cd -0.8075 1.2024 'International Tables Vol C Tables 4.2.6.8 and 6.1.1.4'

loop_
_geom_angle_atom_site_label_1
_geom_angle_atom_site_label_2
_geom_angle_atom_site_label_3
_geom_angle
_geom_angle_site_symmetry_1
_geom_angle_site_symmetry_3
N1 Cd1 N1 107.3(3) 18 15
N1 Cd1 O2 90.7(2) 18 .
N1 Cd1 O2 90.7(2) 15 .
N1 Cd1 O1 153.62(18) 18 .
N1 Cd1 O1 98.6(2) 15 .
O2 Cd1 O1 84.3(3) . .
N1 Cd1 O1 98.6(2) 18 4_665
N1 Cd1 O1 153.62(18) 15 4_665
O2 Cd1 O1 84.3(3) . 4_665
O1 Cd1 O1 55.1(2) . 4_665
N1 Cd1 Cl1 94.73(15) 18 .
N1 Cd1 Cl1 94.73(15) 15 .
O2 Cd1 Cl1 170.8(3) . .
O1 Cd1 Cl1 87.55(15) . .
O1 Cd1 Cl1 87.55(15) 4_665 .
N1 Cd1 C3 125.96(16) 18 .
N1 Cd1 C3 125.96(16) 15 .
O2 Cd1 C3 81.1(3) . .
O1 Cd1 C3 27.67(11) . .
O1 Cd1 C3 27.67(11) 4_665 .
Cl1 Cd1 C3 89.7(2) . .
Cd1 Cl1 Cd1 98.29(9) 3_665 2_655
Cd1 Cl1 Cd1 98.29(9) 3_665 .
Cd1 Cl1 Cd1 98.29(9) 2_655 .
C3 O1 Cd1 92.5(4) . .
Cd1 O2 H2A 127(2) . .
C2 N1 N1 107.8(4) . 4_665
C2 N1 Cd1 125.9(5) . 8_554
N1 N1 Cd1 126.01(15) 4_665 8_554
C2 C1 C2 103.8(8) . 4_665
C2 C1 C3 128.1(4) . .
C2 C1 C3 128.1(4) 4_665 .
N1 C2 C1 110.3(6) . .
N1 C2 H2 124.9 . .
C1 C2 H2 124.9 . .
O1 C3 O1 119.1(7) 4_665 .
O1 C3 C1 120.4(4) 4_665 .
O1 C3 C1 120.4(4) . .
O1 C3 Cd1 59.9(4) 4_665 .
O1 C3 Cd1 59.9(4) . .
C1 C3 Cd1 169.7(6) . .
O2W O1W O2W 78(8) . 3_665
O1W O2W O1W 144(7) . 2_655
O1W O2W O2W 109(4) . 2_655
O1W O2W O2W 51(4) 2_655 2_655
O1W O2W O2W 51(4) . 3_665
O1W O2W O2W 109(4) 2_655 3_665
O2W O2W O2W 60.000(13) 2_655 3_665

loop_
_geom_bond_atom_site_label_1
_geom_bond_atom_site_label_2
_geom_bond_distance
_geom_bond_site_symmetry_2
Cd1 N1 2.254(5) 18
Cd1 N1 2.254(5) 15
Cd1 O2 2.297(7) .
Cd1 O1 2.366(4) .
Cd1 O1 2.366(4) 4_665
Cd1 Cl1 2.6631(19) .
Cd1 C3 2.733(8) .
Cl1 Cd1 2.6631(19) 3_665
Cl1 Cd1 2.6631(19) 2_655
O1 C3 1.270(6) .
O2 H2A 0.98(2) .
N1 C2 1.324(9) .
N1 N1 1.379(12) 4_665
N1 Cd1 2.254(5) 8_554
C1 C2 1.392(8) .
C1 C2 1.392(8) 4_665
C1 C3 1.456(11) .
C2 H2 0.9300 .
C3 O1 1.270(6) 4_665
O1W O2W 1.15(4) .
O1W O2W 1.15(4) 3_665
O2W O1W 1.15(4) 2_655
O2W O2W 1.45(13) 2_655
O2W O2W 1.45(13) 3_665

loop_
_geom_hbond_atom_site_label_D
_geom_hbond_atom_site_label_H
_geom_hbond_atom_site_label_A
_geom_hbond_distance_DH
_geom_hbond_distance_HA
_geom_hbond_distance_DA
_geom_hbond_angle_DHA
_geom_hbond_site_symmetry_A
O2 H2A O1 0.98(2) 1.81(5) 2.725(6) 154(9) 11
